data_1560318
loop_
_publ_author_name
'Tian, Minggang'
'Sun, Jie'
'Dong, Baoli'
'Ma, Yanyan'
'Lin, Weiying'

_publ_section_title
;
 Dual-Emissive Probe for Reversible Visualization of \D\Y<sub>m</sub>
 Revealing Voltage Heterogeneity in a Single Mitochondrion.
;
_journal_issue 7
_journal_name_full 'Analytical chemistry'
_journal_page_first 3493
_journal_page_last 3501
_journal_paper_doi 10.1021/acs.analchem.0c04819
_journal_volume 93
_journal_year 2021
_chemical_formula_sum 'C28 H29 I N O'
_chemical_formula_weight 522.42
_space_group_crystal_system monoclinic
_space_group_IT_number 15
_space_group_name_Hall '-C 2yc'
_space_group_name_H-M_alt 'C 1 2/c 1'
_atom_sites_solution_hydrogens mixed
_audit_creation_method SHELXL-2014/7
_cell_angle_alpha 90
_cell_angle_beta 101.158(2)
_cell_angle_gamma 90
_cell_formula_units_Z 8
_cell_length_a 19.3573(4)
_cell_length_b 11.0456(2)
_cell_length_c 24.5490(4)
_cell_measurement_reflns_used 10389
_cell_measurement_temperature 173(2)
_cell_measurement_theta_max 76.4640
_cell_measurement_theta_min 4.6070
_cell_volume 5149.68(17)
_computing_structure_refinement 'SHELXL-2014/7 (Sheldrick, 2014)'
_diffrn_ambient_temperature 173(2)
_diffrn_detector_area_resol_mean 8.3
_diffrn_measured_fraction_theta_full 0.985
_diffrn_measured_fraction_theta_max 0.985
_diffrn_measurement_device_type 'Rigaku Saturn724+'
_diffrn_measurement_method '\f and \w scans'
_diffrn_radiation_type CuK\a
_diffrn_radiation_wavelength 1.54184
_diffrn_reflns_av_R_equivalents 0.0474
_diffrn_reflns_av_unetI/netI 0.0427
_diffrn_reflns_Laue_measured_fraction_full 0.985
_diffrn_reflns_Laue_measured_fraction_max 0.985
_diffrn_reflns_limit_h_max 23
_diffrn_reflns_limit_h_min -21
_diffrn_reflns_limit_k_max 5
_diffrn_reflns_limit_k_min -13
_diffrn_reflns_limit_l_max 29
_diffrn_reflns_limit_l_min -28
_diffrn_reflns_number 16054
_diffrn_reflns_point_group_measured_fraction_full 0.985
_diffrn_reflns_point_group_measured_fraction_max 0.985
_diffrn_reflns_theta_full 67.072
_diffrn_reflns_theta_max 67.072
_diffrn_reflns_theta_min 4.631
_exptl_absorpt_coefficient_mu 9.898
_exptl_absorpt_correction_T_max 0.827
_exptl_absorpt_correction_T_min 0.637
_exptl_absorpt_correction_type multi-scan
_exptl_absorpt_process_details 'APEX2 Software Suite (Bruker, 2005)'
_exptl_crystal_colour 'clear light black'
_exptl_crystal_density_diffrn 1.348
_exptl_crystal_description block
_exptl_crystal_F_000 2120
_exptl_crystal_size_max 0.050
_exptl_crystal_size_mid 0.030
_exptl_crystal_size_min 0.020
_refine_diff_density_max 2.268
_refine_diff_density_min -1.557
_refine_diff_density_rms 0.214
_refine_ls_extinction_method none
_refine_ls_goodness_of_fit_ref 1.091
_refine_ls_hydrogen_treatment constr
_refine_ls_matrix_type full
_refine_ls_number_parameters 326
_refine_ls_number_reflns 4530
_refine_ls_number_restraints 109
_refine_ls_restrained_S_all 1.134
_refine_ls_R_factor_all 0.0813
_refine_ls_R_factor_gt 0.0724
_refine_ls_shift/su_max 0.003
_refine_ls_shift/su_mean 0.000
_refine_ls_structure_factor_coef Fsqd
_refine_ls_weighting_details 'w=1/[\s^2^(Fo^2^)+(0.1543P)^2^+28.0848P] where P=(Fo^2^+2Fc^2^)/3'
_refine_ls_weighting_scheme calc
_refine_ls_wR_factor_gt 0.2138
_refine_ls_wR_factor_ref 0.2366
_reflns_Friedel_coverage 0.000
_reflns_number_gt 3969
_reflns_number_total 4530
_reflns_threshold_expression 'I > 2\s(I)'
_cod_data_source_file ac0c04819_si_002.cif
_cod_data_source_block 181212A
_cod_depositor_comments 'Adding full bibliography for 1560318.cif.'
_cod_original_sg_symbol_H-M 'C 2/c'
_cod_database_code 1560318
_shelx_shelxl_version_number 2014/7
_shelx_space_group_comment
;
The symmetry employed for this shelxl refinement is uniquely defined
by the following loop, which should always be used as a source of
symmetry information in preference to the above space-group names.
They are only intended as comments.
;
_shelx_estimated_absorpt_t_min 0.637
_shelx_estimated_absorpt_t_max 0.827
_exptl_absorpt_special_details
;
about 3 hours for data collection, 
;

loop_
_space_group_symop_operation_xyz
'x, y, z'
'-x, y, -z+1/2'
'x+1/2, y+1/2, z'
'-x+1/2, y+1/2, -z+1/2'
'-x, -y, -z'
'x, -y, z-1/2'
'-x+1/2, -y+1/2, -z'
'x+1/2, -y+1/2, z-1/2'

loop_
_atom_site_label
_atom_site_type_symbol
_atom_site_fract_x
_atom_site_fract_y
_atom_site_fract_z
_atom_site_U_iso_or_equiv
_atom_site_adp_type
_atom_site_occupancy
_atom_site_site_symmetry_order
_atom_site_calc_flag
_atom_site_refinement_flags_posn
_atom_site_refinement_flags_adp
_atom_site_refinement_flags_occupancy
_atom_site_disorder_assembly
_atom_site_disorder_group
I1 I 0.24507(3) 0.44406(4) 0.59349(2) 0.0585(3) Uani 1 1 d . . . . .
O1 O 0.5969(3) -0.1372(6) 0.2186(2) 0.0709(15) Uani 1 1 d . . . . .
N1 N 0.6732(3) 0.5004(5) 0.58639(19) 0.0388(11) Uani 1 1 d D . . . .
C1 C 0.6918(4) 0.5937(8) 0.7543(3) 0.0550(17) Uani 1 1 d . . . . .
H1 H 0.6949 0.6151 0.7922 0.066 Uiso 1 1 calc R U . . .
C2 C 0.6794(4) 0.6820(7) 0.7141(3) 0.0575(18) Uani 1 1 d . . . . .
H2 H 0.6745 0.7637 0.7249 0.069 Uiso 1 1 calc R U . . .
C3 C 0.6739(4) 0.6552(6) 0.6592(3) 0.0516(16) Uani 1 1 d . . . . .
H3 H 0.6658 0.7180 0.6323 0.062 Uiso 1 1 calc R U . . .
C4 C 0.6803(3) 0.5335(6) 0.6424(2) 0.0376(12) Uani 1 1 d . . . . .
C5 C 0.6997(4) 0.4767(7) 0.7405(3) 0.0501(15) Uani 1 1 d . . . . .
H5 H 0.7099 0.4169 0.7687 0.060 Uiso 1 1 calc R U . . .
C6 C 0.6928(3) 0.4430(5) 0.6835(3) 0.0391(13) Uani 1 1 d . . . . .
C7 C 0.6982(4) 0.3223(6) 0.6672(3) 0.0492(15) Uani 1 1 d . . . . .
H7 H 0.7082 0.2603 0.6944 0.059 Uiso 1 1 calc R U . . .
C8 C 0.6894(4) 0.2944(6) 0.6131(2) 0.0452(14) Uani 1 1 d . . . . .
H8 H 0.6927 0.2120 0.6029 0.054 Uiso 1 1 calc R U . . .
C9 C 0.6753(3) 0.3825(6) 0.5707(2) 0.0395(12) Uani 1 1 d . . . . .
C10 C 0.6600(3) 0.3492(6) 0.5124(2) 0.0421(13) Uani 1 1 d . . . . .
H10 H 0.6462 0.4111 0.4856 0.051 Uiso 1 1 calc R U . . .
C11 C 0.6645(3) 0.2346(6) 0.4946(2) 0.0413(13) Uani 1 1 d . . . . .
H11 H 0.6815 0.1761 0.5223 0.050 Uiso 1 1 calc R U . . .
C12 C 0.6466(3) 0.1907(6) 0.4385(3) 0.0419(13) Uani 1 1 d . . . . .
C13 C 0.6566(3) 0.0682(5) 0.4301(3) 0.0407(14) Uani 1 1 d . . . . .
H13 H 0.6747 0.0178 0.4609 0.049 Uiso 1 1 calc R U . . .
C14 C 0.6402(3) 0.0170(6) 0.3760(3) 0.0403(13) Uani 1 1 d . . . . .
C15 C 0.6512(4) -0.1084(7) 0.3660(3) 0.0548(16) Uani 1 1 d . . . . .
H15 H 0.6692 -0.1603 0.3963 0.066 Uiso 1 1 calc R U . . .
C16 C 0.6364(4) -0.1541(7) 0.3139(3) 0.0586(18) Uani 1 1 d . . . . .
H16 H 0.6445 -0.2374 0.3079 0.070 Uiso 1 1 calc R U . . .
C17 C 0.6089(4) -0.0783(7) 0.2683(3) 0.0537(17) Uani 1 1 d . . . . .
C18 C 0.5968(4) 0.0424(6) 0.2763(3) 0.0465(15) Uani 1 1 d . . . . .
H18 H 0.5779 0.0922 0.2454 0.056 Uiso 1 1 calc R U . . .
C19 C 0.6122(3) 0.0923(6) 0.3296(3) 0.0410(13) Uani 1 1 d . . . . .
C20 C 0.6008(3) 0.2167(6) 0.3402(3) 0.0475(14) Uani 1 1 d . . . . .
H20 H 0.5806 0.2679 0.3102 0.057 Uiso 1 1 calc R U . . .
C21 C 0.6182(4) 0.2643(6) 0.3925(3) 0.0477(15) Uani 1 1 d . . . . .
H21 H 0.6111 0.3481 0.3980 0.057 Uiso 1 1 calc R U . . .
C22 C 0.5730(5) -0.0640(9) 0.1701(4) 0.078(3) Uani 1 1 d . . . . .
H22A H 0.5666 -0.1152 0.1369 0.117 Uiso 1 1 d R U . . .
H22B H 0.6081 -0.0013 0.1676 0.117 Uiso 1 1 d R U . . .
H22C H 0.5281 -0.0257 0.1727 0.117 Uiso 1 1 d R U . . .
C23 C 0.6634(4) 0.6022(8) 0.5425(3) 0.0753(19) Uani 1 1 d D U . . .
H23A H 0.6805 0.6801 0.5600 0.090 Uiso 0.5 1 d R U P A 1
H23B H 0.6884 0.5852 0.5117 0.090 Uiso 0.5 1 d R U P A 1
C24 C 0.5835(6) 0.6087(14) 0.5239(5) 0.088(2) Uani 0.5 1 d D U P B 1
H24A H 0.5615 0.6534 0.5510 0.106 Uiso 0.5 1 calc R U P B 1
H24B H 0.5625 0.5270 0.5181 0.106 Uiso 0.5 1 calc R U P B 1
C25 C 0.5762(10) 0.6787(14) 0.4685(5) 0.099(2) Uani 0.5 1 d D U P B 1
H25A H 0.5389 0.7410 0.4649 0.119 Uiso 0.5 1 calc R U P B 1
H25B H 0.6211 0.7174 0.4646 0.119 Uiso 0.5 1 calc R U P B 1
C26 C 0.5560(15) 0.5760(16) 0.4258(5) 0.107(3) Uani 0.5 1 d D U P B 1
H26A H 0.5979 0.5423 0.4136 0.129 Uiso 0.5 1 calc R U P B 1
H26B H 0.5307 0.5099 0.4410 0.129 Uiso 0.5 1 calc R U P B 1
C27 C 0.5079(13) 0.642(2) 0.3786(7) 0.112(3) Uani 0.5 1 d D U P B 1
H27B H 0.5250 0.7253 0.3740 0.134 Uiso 0.5 1 calc R U P B 1
H27A H 0.4589 0.6458 0.3848 0.134 Uiso 0.5 1 calc R U P B 1
C28 C 0.5137(17) 0.562(2) 0.3290(6) 0.111(5) Uani 0.5 1 d D U P B 1
H28A H 0.5631 0.5401 0.3306 0.166 Uiso 0.5 1 calc R U P B 1
H28B H 0.4962 0.6069 0.2945 0.166 Uiso 0.5 1 calc R U P B 1
H28C H 0.4855 0.4889 0.3299 0.166 Uiso 0.5 1 calc R U P B 1
C29 C 0.5867(6) 0.6482(15) 0.5315(7) 0.089(2) Uani 0.5 1 d D U P B 2
H29A H 0.5549 0.5906 0.5080 0.107 Uiso 0.5 1 calc R U P B 2
H29B H 0.5700 0.6606 0.5668 0.107 Uiso 0.5 1 calc R U P B 2
C30 C 0.5908(11) 0.7675(15) 0.5015(9) 0.099(2) Uani 0.5 1 d D U P B 2
H30A H 0.6099 0.7573 0.4672 0.119 Uiso 0.5 1 calc R U P B 2
H30B H 0.6187 0.8288 0.5257 0.119 Uiso 0.5 1 calc R U P B 2
C31 C 0.5076(14) 0.7998(14) 0.4884(10) 0.108(3) Uani 0.5 1 d D U P B 2
H31A H 0.4851 0.7849 0.5207 0.129 Uiso 0.5 1 calc R U P B 2
H31B H 0.4818 0.7555 0.4556 0.129 Uiso 0.5 1 calc R U P B 2
C32 C 0.5144(9) 0.9354(15) 0.4767(13) 0.115(4) Uani 0.5 1 d D U P B 2
H32A H 0.5386 0.9586 0.4477 0.138 Uiso 0.5 1 d R U P B 2
H32B H 0.5344 0.9772 0.5104 0.138 Uiso 0.5 1 d R U P B 2
C33 C 0.4376(9) 0.9745(16) 0.4701(8) 0.132(5) Uani 0.5 1 d D U P B 2
H33A H 0.4338 1.0615 0.4623 0.198 Uiso 0.5 1 calc R U P B 2
H33B H 0.4090 0.9298 0.4393 0.198 Uiso 0.5 1 calc R U P B 2
H33C H 0.4207 0.9573 0.5044 0.198 Uiso 0.5 1 calc R U P B 2

loop_
_atom_site_aniso_label
_atom_site_aniso_U_11
_atom_site_aniso_U_22
_atom_site_aniso_U_33
_atom_site_aniso_U_23
_atom_site_aniso_U_13
_atom_site_aniso_U_12
I1 0.0975(5) 0.0415(4) 0.0403(4) 0.00399(15) 0.0231(3) 0.00370(19)
O1 0.084(4) 0.081(4) 0.048(3) -0.031(3) 0.015(3) 0.000(3)
N1 0.048(3) 0.039(3) 0.030(2) -0.002(2) 0.0110(19) -0.001(2)
C1 0.075(4) 0.055(4) 0.037(3) -0.006(3) 0.016(3) 0.000(4)
C2 0.088(5) 0.042(4) 0.046(4) -0.014(3) 0.022(4) -0.004(3)
C3 0.071(4) 0.044(4) 0.044(4) -0.002(3) 0.021(3) 0.001(3)
C4 0.043(3) 0.039(3) 0.033(3) -0.003(2) 0.012(2) -0.001(2)
C5 0.064(4) 0.055(4) 0.034(3) 0.003(3) 0.015(3) -0.003(3)
C6 0.049(3) 0.039(3) 0.030(3) -0.001(2) 0.010(2) -0.005(2)
C7 0.061(4) 0.049(4) 0.037(3) 0.001(3) 0.009(3) -0.002(3)
C8 0.068(4) 0.033(3) 0.036(3) 0.001(2) 0.012(3) 0.002(3)
C9 0.043(3) 0.039(3) 0.039(3) -0.002(2) 0.013(2) -0.001(2)
C10 0.053(3) 0.041(3) 0.032(3) 0.000(2) 0.009(2) -0.004(3)
C11 0.042(3) 0.044(3) 0.039(3) -0.002(3) 0.011(2) -0.001(2)
C12 0.039(3) 0.047(4) 0.040(3) -0.003(3) 0.009(2) -0.003(2)
C13 0.042(3) 0.037(3) 0.043(3) -0.005(2) 0.008(2) -0.003(2)
C14 0.040(3) 0.040(3) 0.042(3) -0.010(3) 0.011(2) -0.006(2)
C15 0.064(4) 0.046(4) 0.056(4) -0.004(3) 0.015(3) -0.004(3)
C16 0.073(4) 0.050(4) 0.056(4) -0.011(3) 0.019(4) 0.003(3)
C17 0.048(3) 0.066(4) 0.049(4) -0.023(3) 0.016(3) -0.011(3)
C18 0.046(3) 0.057(4) 0.037(3) -0.006(3) 0.010(3) -0.004(3)
C19 0.042(3) 0.043(3) 0.040(3) -0.001(3) 0.012(2) -0.005(3)
C20 0.054(3) 0.048(4) 0.040(3) -0.001(3) 0.008(3) 0.002(3)
C21 0.059(4) 0.040(3) 0.044(3) -0.010(3) 0.009(3) 0.005(3)
C22 0.072(5) 0.111(8) 0.049(5) -0.034(4) 0.006(4) 0.014(5)
C23 0.116(5) 0.063(4) 0.048(3) 0.011(3) 0.020(3) 0.030(4)
C24 0.124(5) 0.077(5) 0.062(4) 0.011(4) 0.013(4) 0.031(4)
C25 0.131(5) 0.087(5) 0.074(4) 0.012(4) 0.009(4) 0.026(4)
C26 0.133(6) 0.098(6) 0.086(5) 0.016(5) 0.006(5) 0.020(5)
C27 0.133(7) 0.102(6) 0.094(6) 0.018(5) 0.005(6) 0.021(6)
C28 0.131(10) 0.095(9) 0.098(9) 0.030(8) 0.004(9) 0.027(8)
C29 0.124(5) 0.077(4) 0.063(4) 0.010(3) 0.012(4) 0.029(4)
C30 0.132(5) 0.087(5) 0.074(4) 0.011(4) 0.009(4) 0.023(4)
C31 0.139(6) 0.097(6) 0.083(5) 0.011(5) 0.010(5) 0.016(5)
C32 0.146(7) 0.104(6) 0.090(6) 0.010(5) 0.011(6) 0.010(6)
C33 0.157(8) 0.123(8) 0.113(8) 0.004(7) 0.018(7) 0.007(7)

loop_
_atom_type_symbol
_atom_type_description
_atom_type_scat_dispersion_real
_atom_type_scat_dispersion_imag
_atom_type_scat_source
C C 0.0181 0.0091 'International Tables Vol C Tables 4.2.6.8 and 6.1.1.4'
H H 0.0000 0.0000 'International Tables Vol C Tables 4.2.6.8 and 6.1.1.4'
I I -0.3257 6.8362 'International Tables Vol C Tables 4.2.6.8 and 6.1.1.4'
N N 0.0311 0.0180 'International Tables Vol C Tables 4.2.6.8 and 6.1.1.4'
O O 0.0492 0.0322 'International Tables Vol C Tables 4.2.6.8 and 6.1.1.4'

loop_
_geom_angle_atom_site_label_1
_geom_angle_atom_site_label_2
_geom_angle_atom_site_label_3
_geom_angle
_geom_angle_site_symmetry_1
_geom_angle_site_symmetry_3
_geom_angle_publ_flag
C17 O1 C22 116.4(7) . . ?
C9 N1 C4 121.6(5) . . ?
C9 N1 C23 120.4(5) . . ?
C4 N1 C23 118.0(5) . . ?
C5 C1 C2 120.7(6) . . ?
C5 C1 H1 119.7 . . ?
C2 C1 H1 119.7 . . ?
C1 C2 C3 121.6(7) . . ?
C1 C2 H2 119.2 . . ?
C3 C2 H2 119.2 . . ?
C2 C3 C4 119.9(6) . . ?
C2 C3 H3 120.1 . . ?
C4 C3 H3 120.1 . . ?
N1 C4 C6 119.2(5) . . ?
N1 C4 C3 122.3(6) . . ?
C6 C4 C3 118.5(6) . . ?
C1 C5 C6 120.1(6) . . ?
C1 C5 H5 119.9 . . ?
C6 C5 H5 119.9 . . ?
C7 C6 C4 118.8(6) . . ?
C7 C6 C5 122.0(6) . . ?
C4 C6 C5 119.2(6) . . ?
C8 C7 C6 119.9(6) . . ?
C8 C7 H7 120.0 . . ?
C6 C7 H7 120.0 . . ?
C7 C8 C9 122.8(6) . . ?
C7 C8 H8 118.6 . . ?
C9 C8 H8 118.6 . . ?
N1 C9 C8 117.5(5) . . ?
N1 C9 C10 120.7(5) . . ?
C8 C9 C10 121.8(6) . . ?
C11 C10 C9 123.0(6) . . ?
C11 C10 H10 118.5 . . ?
C9 C10 H10 118.5 . . ?
C10 C11 C12 127.5(6) . . ?
C10 C11 H11 116.2 . . ?
C12 C11 H11 116.2 . . ?
C13 C12 C21 119.1(6) . . ?
C13 C12 C11 117.2(6) . . ?
C21 C12 C11 123.7(6) . . ?
C12 C13 C14 120.9(6) . . ?
C12 C13 H13 119.5 . . ?
C14 C13 H13 119.5 . . ?
C13 C14 C19 119.7(6) . . ?
C13 C14 C15 122.1(6) . . ?
C19 C14 C15 118.2(6) . . ?
C16 C15 C14 120.8(7) . . ?
C16 C15 H15 119.6 . . ?
C14 C15 H15 119.6 . . ?
C15 C16 C17 120.4(7) . . ?
C15 C16 H16 119.8 . . ?
C17 C16 H16 119.8 . . ?
O1 C17 C18 125.9(8) . . ?
O1 C17 C16 113.5(7) . . ?
C18 C17 C16 120.6(6) . . ?
C17 C18 C19 120.3(7) . . ?
C17 C18 H18 119.8 . . ?
C19 C18 H18 119.9 . . ?
C18 C19 C20 122.6(6) . . ?
C18 C19 C14 119.7(6) . . ?
C20 C19 C14 117.7(6) . . ?
C21 C20 C19 121.5(6) . . ?
C21 C20 H20 119.2 . . ?
C19 C20 H20 119.2 . . ?
C20 C21 C12 121.1(6) . . ?
C20 C21 H21 119.5 . . ?
C12 C21 H21 119.5 . . ?
O1 C22 H22A 109.4 . . ?
O1 C22 H22B 109.4 . . ?
H22A C22 H22B 109.5 . . ?
O1 C22 H22C 109.6 . . ?
H22A C22 H22C 109.5 . . ?
H22B C22 H22C 109.5 . . ?
C24 C23 N1 102.9(6) . . ?
C29 C23 N1 110.1(8) . . ?
C24 C23 H23A 108.8 . . ?
N1 C23 H23A 110.1 . . ?
C24 C23 H23B 113.4 . . ?
N1 C23 H23B 112.4 . . ?
H23A C23 H23B 109.1 . . ?
C23 C24 C25 101.6(8) . . ?
C23 C24 H24A 111.4 . . ?
C25 C24 H24A 111.4 . . ?
C23 C24 H24B 111.4 . . ?
C25 C24 H24B 111.4 . . ?
H24A C24 H24B 109.3 . . ?
C26 C25 C24 101.4(8) . . ?
C26 C25 H25A 111.5 . . ?
C24 C25 H25A 111.5 . . ?
C26 C25 H25B 111.5 . . ?
C24 C25 H25B 111.5 . . ?
H25A C25 H25B 109.3 . . ?
C27 C26 C25 101.6(8) . . ?
C27 C26 H26A 111.5 . . ?
C25 C26 H26A 111.5 . . ?
C27 C26 H26B 111.5 . . ?
C25 C26 H26B 111.5 . . ?
H26A C26 H26B 109.3 . . ?
C26 C27 C28 101.7(8) . . ?
C26 C27 H27B 111.4 . . ?
C28 C27 H27B 111.4 . . ?
C26 C27 H27A 111.4 . . ?
C28 C27 H27A 111.4 . . ?
H27B C27 H27A 109.3 . . ?
C27 C28 H28A 109.5 . . ?
C27 C28 H28B 109.5 . . ?
H28A C28 H28B 109.5 . . ?
C27 C28 H28C 109.5 . . ?
H28A C28 H28C 109.5 . . ?
H28B C28 H28C 109.5 . . ?
C30 C29 C23 103.4(8) . . ?
C30 C29 H29A 111.1 . . ?
C23 C29 H29A 111.1 . . ?
C30 C29 H29B 111.1 . . ?
C23 C29 H29B 111.1 . . ?
H29A C29 H29B 109.1 . . ?
C29 C30 C31 98.3(15) . . ?
C29 C30 H30A 112.1 . . ?
C31 C30 H30A 112.1 . . ?
C29 C30 H30B 112.1 . . ?
C31 C30 H30B 112.1 . . ?
H30A C30 H30B 109.7 . . ?
C30 C31 C32 97.7(14) . . ?
C30 C31 H31A 112.2 . . ?
C32 C31 H31A 112.2 . . ?
C30 C31 H31B 112.2 . . ?
C32 C31 H31B 112.2 . . ?
H31A C31 H31B 109.8 . . ?
C31 C32 C33 100.3(8) . . ?
C31 C32 C32 124(2) . 5_676 ?
C33 C32 C32 58.6(13) . 5_676 ?
C31 C32 H32A 118.1 . . ?
C33 C32 H32A 116.7 . . ?
C32 C32 H32A 118.0 5_676 . ?
C31 C32 H32B 110.2 . . ?
C33 C32 H32B 100.3 . . ?
C32 C32 H32B 42.8 5_676 . ?
H32A C32 H32B 109.6 . . ?
C32 C33 H33A 109.5 . . ?
C32 C33 H33B 109.5 . . ?
H33A C33 H33B 109.5 . . ?
C32 C33 H33C 109.5 . . ?
H33A C33 H33C 109.5 . . ?
H33B C33 H33C 109.5 . . ?

loop_
_geom_bond_atom_site_label_1
_geom_bond_atom_site_label_2
_geom_bond_distance
_geom_bond_site_symmetry_2
_geom_bond_publ_flag
O1 C17 1.362(8) . ?
O1 C22 1.439(12) . ?
N1 C9 1.361(9) . ?
N1 C4 1.404(7) . ?
N1 C23 1.545(7) . ?
C1 C5 1.352(11) . ?
C1 C2 1.375(11) . ?
C1 H1 0.9500 . ?
C2 C3 1.364(9) . ?
C2 H2 0.9500 . ?
C3 C4 1.419(9) . ?
C3 H3 0.9500 . ?
C4 C6 1.408(9) . ?
C5 C6 1.428(9) . ?
C5 H5 0.9500 . ?
C6 C7 1.402(9) . ?
C7 C8 1.342(9) . ?
C7 H7 0.9500 . ?
C8 C9 1.412(9) . ?
C8 H8 0.9500 . ?
C9 C10 1.450(8) . ?
C10 C11 1.348(9) . ?
C10 H10 0.9500 . ?
C11 C12 1.438(8) . ?
C11 H11 0.9500 . ?
C12 C13 1.388(9) . ?
C12 C21 1.413(9) . ?
C13 C14 1.421(9) . ?
C13 H13 0.9500 . ?
C14 C19 1.429(9) . ?
C14 C15 1.430(10) . ?
C15 C16 1.354(11) . ?
C15 H15 0.9500 . ?
C16 C17 1.417(12) . ?
C16 H16 0.9500 . ?
C17 C18 1.374(10) . ?
C18 C19 1.399(9) . ?
C18 H18 0.9500 . ?
C19 C20 1.423(10) . ?
C20 C21 1.369(9) . ?
C20 H20 0.9500 . ?
C21 H21 0.9500 . ?
C22 H22A 0.9793 . ?
C22 H22B 0.9799 . ?
C22 H22C 0.9801 . ?
C23 C24 1.527(9) . ?
C23 C29 1.543(10) . ?
C23 H23A 0.9900 . ?
C23 H23B 0.9902 . ?
C24 C25 1.547(10) . ?
C24 H24A 0.9900 . ?
C24 H24B 0.9900 . ?
C25 C26 1.542(10) . ?
C25 H25A 0.9900 . ?
C25 H25B 0.9900 . ?
C26 C27 1.524(10) . ?
C26 H26A 0.9900 . ?
C26 H26B 0.9900 . ?
C27 C28 1.526(10) . ?
C27 H27B 0.9900 . ?
C27 H27A 0.9900 . ?
C28 H28A 0.9800 . ?
C28 H28B 0.9800 . ?
C28 H28C 0.9800 . ?
C29 C30 1.520(10) . ?
C29 H29A 0.9900 . ?
C29 H29B 0.9900 . ?
C30 C31 1.62(3) . ?
C30 H30A 0.9900 . ?
C30 H30B 0.9900 . ?
C31 C32 1.535(10) . ?
C31 H31A 0.9900 . ?
C31 H31B 0.9900 . ?
C32 C33 1.526(10) . ?
C32 C32 1.97(5) 5_676 ?
C32 H32A 0.9603 . ?
C32 H32B 0.9598 . ?
C33 H33A 0.9800 . ?
C33 H33B 0.9800 . ?
C33 H33C 0.9800 . ?
